data_7051117
loop_
_publ_author_name
'Trofimenko, Swiatoslaw'
'Rheingold, Arnold L.'
'Liable-Sands, Louise M.'
'Mar\'ia Claramunt, Rosa'
'L\'opez, Concepci\'on'
'Dolores Santa Mar\'ia, Mar\'ia'
'Elguero, Jose'

_publ_section_title
;
 The molecular structure of 4-tert-butylpyrazoles in the solid state
 and in solution: an X-ray, NMR and calorimetric study of the
 buttressing effect of a 4-tert-butyl substituent
;
_journal_issue 6
_journal_name_full 'New Journal of Chemistry'
_journal_page_first 819
_journal_paper_doi 10.1039/b101733k
_journal_volume 25
_journal_year 2001
_chemical_formula_sum 'C10 H18 N2'
_chemical_formula_weight 166.26
_chemical_name_systematic
;
?
;
_space_group_IT_number 15
_symmetry_cell_setting monoclinic
_symmetry_space_group_name_Hall '-C 2yc'
_symmetry_space_group_name_H-M 'C 1 2/c 1'
_atom_sites_solution_hydrogens geom
_atom_sites_solution_primary direct
_atom_sites_solution_secondary difmap
_audit_creation_method SHELXL-97
_cell_angle_alpha 90.00
_cell_angle_beta 98.0824(19)
_cell_angle_gamma 90.00
_cell_formula_units_Z 16
_cell_length_a 12.7395(4)
_cell_length_b 28.0431(7)
_cell_length_c 12.2071(3)
_cell_measurement_temperature 173(2)
_cell_measurement_theta_max 28.0
_cell_measurement_theta_min 2.0
_cell_volume 4317.7(2)
_computing_cell_refinement 'Bruker SMART'
_computing_data_collection 'Bruker SMART'
_computing_data_reduction 'Bruker SHELXTL'
_computing_molecular_graphics 'Bruker SHELXTL'
_computing_publication_material 'Bruker SHELXTL'
_computing_structure_refinement 'SHELXL-97 (Sheldrick, 1997)'
_computing_structure_solution 'SHELXS-97 (Sheldrick, 1990)'
_diffrn_ambient_temperature 173(2)
_diffrn_measured_fraction_theta_full 0.900
_diffrn_measured_fraction_theta_max 0.900
_diffrn_measurement_device_type 'CCD area detector'
_diffrn_measurement_method 'phi and omega scans'
_diffrn_radiation_monochromator graphite
_diffrn_radiation_source 'fine-focus sealed tube'
_diffrn_radiation_type MoK\a
_diffrn_radiation_wavelength 0.71073
_diffrn_reflns_av_R_equivalents 0.0691
_diffrn_reflns_av_sigmaI/netI 0.0676
_diffrn_reflns_limit_h_max 14
_diffrn_reflns_limit_h_min -13
_diffrn_reflns_limit_k_max 31
_diffrn_reflns_limit_k_min -31
_diffrn_reflns_limit_l_max 13
_diffrn_reflns_limit_l_min -12
_diffrn_reflns_number 7192
_diffrn_reflns_theta_full 23.50
_diffrn_reflns_theta_max 23.50
_diffrn_reflns_theta_min 1.45
_exptl_absorpt_coefficient_mu 0.061
_exptl_absorpt_correction_T_max 0.9939
_exptl_absorpt_correction_T_min 0.9878
_exptl_absorpt_correction_type empirical
_exptl_absorpt_process_details SADABS
_exptl_crystal_colour colorless
_exptl_crystal_density_diffrn 1.023
_exptl_crystal_density_method 'not measured'
_exptl_crystal_description Block
_exptl_crystal_F_000 1472
_exptl_crystal_size_max 0.20
_exptl_crystal_size_mid 0.15
_exptl_crystal_size_min 0.10
_refine_diff_density_max 0.164
_refine_diff_density_min -0.173
_refine_diff_density_rms 0.042
_refine_ls_extinction_coef 0.0021(3)
_refine_ls_extinction_expression Fc^*^=kFc[1+0.001xFc^2^\l^3^/sin(2\q)]^-1/4^
_refine_ls_extinction_method SHELXL
_refine_ls_goodness_of_fit_ref 1.185
_refine_ls_hydrogen_treatment mixed
_refine_ls_matrix_type full
_refine_ls_number_parameters 226
_refine_ls_number_reflns 2893
_refine_ls_number_restraints 0
_refine_ls_restrained_S_all 1.185
_refine_ls_R_factor_all 0.1077
_refine_ls_R_factor_gt 0.0685
_refine_ls_shift/su_max 0.001
_refine_ls_shift/su_mean 0.000
_refine_ls_structure_factor_coef Fsqd
_refine_ls_weighting_details 'calc w=1/[\s^2^(Fo^2^)+(0.0299P)^2^+7.6535P] where P=(Fo^2^+2Fc^2^)/3'
_refine_ls_weighting_scheme calc
_refine_ls_wR_factor_gt 0.1308
_refine_ls_wR_factor_ref 0.1522
_reflns_number_gt 2013
_reflns_number_total 2893
_reflns_threshold_expression >2sigma(I)
_cod_data_source_file b101733k.txt
_cod_data_source_block trof74
_cod_depositor_comments
;
The following automatic conversions were performed:
'_symmetry_cell_setting' value 'Monoclinic' changed to 'monoclinic'
according to '/home/saulius/struct/CIF-dictionaries/cif_core.dic'
dictionary named 'cif_core.dic' version 2.4.1 from
2010-06-29.

'_exptl_absorpt_correction_type' value 'Empirical' changed to
'empirical' according to
'/home/saulius/struct/CIF-dictionaries/cif_core.dic' dictionary named
'cif_core.dic' version 2.4.1 from 2010-06-29.

Automatic conversion script
Id: cif_fix_enum 1527 2010-12-29 10:47:43Z saulius 
;
_cod_original_cell_volume 4317.7(3)
_cod_original_sg_symbol_H-M C2/c
_cod_database_code 7051117

loop_
_symmetry_equiv_pos_as_xyz
'x, y, z'
'-x, y, -z+1/2'
'x+1/2, y+1/2, z'
'-x+1/2, y+1/2, -z+1/2'
'-x, -y, -z'
'x, -y, z-1/2'
'-x+1/2, -y+1/2, -z'
'x+1/2, -y+1/2, z-1/2'

loop_
_atom_site_label
_atom_site_type_symbol
_atom_site_fract_x
_atom_site_fract_y
_atom_site_fract_z
_atom_site_U_iso_or_equiv
_atom_site_adp_type
_atom_site_occupancy
_atom_site_symmetry_multiplicity
_atom_site_calc_flag
_atom_site_refinement_flags
_atom_site_disorder_assembly
_atom_site_disorder_group
N1A N 0.0401(2) 0.28243(10) 0.0925(2) 0.0389(8) Uani 1 1 d . . .
N2A N 0.1178(2) 0.26943(10) 0.1737(3) 0.0357(8) Uani 1 1 d . . .
H2A H 0.147(3) 0.2902(14) 0.229(3) 0.064(13) Uiso 1 1 d . . .
C1A C 0.1528(3) 0.22412(11) 0.1626(3) 0.0293(8) Uani 1 1 d . . .
C2A C 0.0935(3) 0.20635(11) 0.0671(3) 0.0301(8) Uani 1 1 d . . .
C3A C 0.0256(3) 0.24379(12) 0.0292(3) 0.0368(9) Uani 1 1 d . . .
H3AA H -0.0257 0.2418 -0.0352 0.044 Uiso 1 1 calc R . .
C4A C 0.2396(3) 0.20375(12) 0.2448(3) 0.0346(9) Uani 1 1 d . . .
H4AA H 0.2457 0.1691 0.2279 0.041 Uiso 1 1 calc R . .
C5A C 0.2155(3) 0.20799(15) 0.3630(3) 0.0574(12) Uani 1 1 d . . .
H5AA H 0.1475 0.1926 0.3689 0.086 Uiso 1 1 calc R . .
H5AB H 0.2117 0.2417 0.3829 0.086 Uiso 1 1 calc R . .
H5AC H 0.2717 0.1924 0.4135 0.086 Uiso 1 1 calc R . .
C6A C 0.3459(3) 0.22713(16) 0.2338(4) 0.0600(12) Uani 1 1 d . . .
H6AA H 0.3608 0.2236 0.1576 0.090 Uiso 1 1 calc R . .
H6AB H 0.4022 0.2117 0.2845 0.090 Uiso 1 1 calc R . .
H6AC H 0.3429 0.2611 0.2522 0.090 Uiso 1 1 calc R . .
C7A C 0.0994(3) 0.15707(12) 0.0153(3) 0.0380(9) Uani 1 1 d . . .
C8A C 0.2120(3) 0.14675(14) -0.0085(3) 0.0519(11) Uani 1 1 d . . .
H8AA H 0.2143 0.1150 -0.0417 0.078 Uiso 1 1 calc R . .
H8AB H 0.2612 0.1479 0.0608 0.078 Uiso 1 1 calc R . .
H8AC H 0.2326 0.1708 -0.0597 0.078 Uiso 1 1 calc R . .
C9A C 0.0258(4) 0.15576(14) -0.0946(3) 0.0594(12) Uani 1 1 d . . .
H9AA H -0.0472 0.1618 -0.0816 0.089 Uiso 1 1 calc R . .
H9AB H 0.0298 0.1243 -0.1288 0.089 Uiso 1 1 calc R . .
H9AC H 0.0474 0.1803 -0.1441 0.089 Uiso 1 1 calc R . .
C10A C 0.0647(3) 0.11877(13) 0.0923(3) 0.0546(11) Uani 1 1 d . . .
H10A H -0.0078 0.1255 0.1063 0.082 Uiso 1 1 calc R . .
H10B H 0.1126 0.1190 0.1625 0.082 Uiso 1 1 calc R . .
H10C H 0.0669 0.0874 0.0573 0.082 Uiso 1 1 calc R . .
N1B N 0.1888(2) 0.34355(10) 0.3235(2) 0.0396(8) Uani 1 1 d . . .
N2B N 0.1130(2) 0.35756(10) 0.3851(2) 0.0365(8) Uani 1 1 d . . .
H2B H 0.059(3) 0.3362(14) 0.394(3) 0.066(13) Uiso 1 1 d . . .
C1B C 0.1266(3) 0.40302(11) 0.4208(3) 0.0320(9) Uani 1 1 d . . .
C2B C 0.2163(3) 0.42025(11) 0.3814(3) 0.0343(9) Uani 1 1 d . . .
C3B C 0.2499(3) 0.38174(12) 0.3222(3) 0.0381(9) Uani 1 1 d . . .
H3BA H 0.3105 0.3829 0.2848 0.046 Uiso 1 1 calc R . .
C4B C 0.0472(3) 0.42398(12) 0.4869(3) 0.0386(10) Uani 1 1 d . . .
H4BA H 0.0698 0.4574 0.5069 0.046 Uiso 1 1 calc R . .
C5B C -0.0607(3) 0.42620(16) 0.4172(3) 0.0580(12) Uani 1 1 d . . .
H5BA H -0.0549 0.4426 0.3474 0.087 Uiso 1 1 calc R . .
H5BB H -0.1099 0.4437 0.4575 0.087 Uiso 1 1 calc R . .
H5BC H -0.0873 0.3938 0.4016 0.087 Uiso 1 1 calc R . .
C6B C 0.0416(4) 0.39687(16) 0.5935(3) 0.0698(14) Uani 1 1 d . . .
H6BA H 0.1120 0.3961 0.6377 0.105 Uiso 1 1 calc R . .
H6BB H 0.0177 0.3642 0.5761 0.105 Uiso 1 1 calc R . .
H6BC H -0.0084 0.4128 0.6355 0.105 Uiso 1 1 calc R . .
C7B C 0.2675(3) 0.46896(12) 0.3965(3) 0.0399(10) Uani 1 1 d . . .
C8B C 0.1901(3) 0.50760(13) 0.3456(3) 0.0513(11) Uani 1 1 d . . .
H8BA H 0.1686 0.5008 0.2669 0.077 Uiso 1 1 calc R . .
H8BB H 0.2249 0.5388 0.3538 0.077 Uiso 1 1 calc R . .
H8BC H 0.1273 0.5078 0.3837 0.077 Uiso 1 1 calc R . .
C9B C 0.3011(3) 0.47968(14) 0.5199(3) 0.0542(12) Uani 1 1 d . . .
H9BA H 0.3502 0.4549 0.5525 0.081 Uiso 1 1 calc R . .
H9BB H 0.2383 0.4801 0.5579 0.081 Uiso 1 1 calc R . .
H9BC H 0.3363 0.5108 0.5280 0.081 Uiso 1 1 calc R . .
C10B C 0.3663(3) 0.47103(14) 0.3381(4) 0.0609(13) Uani 1 1 d . . .
H10D H 0.3466 0.4637 0.2594 0.091 Uiso 1 1 calc R . .
H10E H 0.4184 0.4476 0.3715 0.091 Uiso 1 1 calc R . .
H10F H 0.3973 0.5031 0.3461 0.091 Uiso 1 1 calc R . .

loop_
_atom_site_aniso_label
_atom_site_aniso_U_11
_atom_site_aniso_U_22
_atom_site_aniso_U_33
_atom_site_aniso_U_23
_atom_site_aniso_U_13
_atom_site_aniso_U_12
N1A 0.043(2) 0.0341(18) 0.0387(18) 0.0000(14) 0.0033(16) 0.0052(15)
N2A 0.040(2) 0.0287(17) 0.0376(19) -0.0073(14) 0.0042(16) 0.0000(14)
C1A 0.030(2) 0.0266(19) 0.032(2) -0.0005(15) 0.0080(17) 0.0010(15)
C2A 0.027(2) 0.033(2) 0.030(2) 0.0002(16) 0.0036(16) -0.0009(16)
C3A 0.035(2) 0.038(2) 0.036(2) -0.0048(17) 0.0009(18) 0.0004(17)
C4A 0.037(2) 0.036(2) 0.0296(19) -0.0028(16) 0.0023(17) 0.0025(17)
C5A 0.064(3) 0.071(3) 0.038(2) 0.005(2) 0.008(2) 0.010(2)
C6A 0.042(3) 0.079(3) 0.057(3) 0.009(2) 0.001(2) -0.003(2)
C7A 0.044(3) 0.0285(19) 0.042(2) -0.0051(16) 0.0056(19) -0.0007(16)
C8A 0.055(3) 0.050(3) 0.054(3) -0.018(2) 0.018(2) 0.008(2)
C9A 0.071(3) 0.049(3) 0.055(3) -0.020(2) -0.004(2) -0.007(2)
C10A 0.069(3) 0.030(2) 0.067(3) -0.0046(19) 0.018(2) -0.004(2)
N1B 0.043(2) 0.0338(17) 0.0431(19) -0.0089(14) 0.0088(16) 0.0021(15)
N2B 0.037(2) 0.0295(17) 0.0441(19) -0.0031(14) 0.0086(16) -0.0005(14)
C1B 0.042(2) 0.0230(18) 0.030(2) -0.0029(14) 0.0041(17) -0.0002(16)
C2B 0.039(2) 0.0259(19) 0.038(2) -0.0048(16) 0.0087(18) 0.0006(16)
C3B 0.038(2) 0.034(2) 0.044(2) -0.0053(17) 0.0106(19) -0.0013(17)
C4B 0.040(3) 0.035(2) 0.042(2) -0.0069(17) 0.013(2) 0.0014(17)
C5B 0.043(3) 0.069(3) 0.064(3) -0.011(2) 0.014(2) 0.011(2)
C6B 0.102(4) 0.070(3) 0.045(3) 0.006(2) 0.035(3) 0.023(3)
C7B 0.043(2) 0.030(2) 0.048(2) -0.0050(17) 0.010(2) -0.0021(17)
C8B 0.064(3) 0.033(2) 0.058(3) -0.0049(19) 0.013(2) -0.004(2)
C9B 0.058(3) 0.042(2) 0.059(3) -0.012(2) -0.001(2) -0.009(2)
C10B 0.056(3) 0.043(2) 0.089(3) -0.006(2) 0.029(3) -0.016(2)

loop_
_atom_type_symbol
_atom_type_description
_atom_type_scat_dispersion_real
_atom_type_scat_dispersion_imag
_atom_type_scat_source
C C 0.0033 0.0016 'International Tables Vol C Tables 4.2.6.8 and 6.1.1.4'
H H 0.0000 0.0000 'International Tables Vol C Tables 4.2.6.8 and 6.1.1.4'
N N 0.0061 0.0033 'International Tables Vol C Tables 4.2.6.8 and 6.1.1.4'

loop_
_geom_angle_atom_site_label_1
_geom_angle_atom_site_label_2
_geom_angle_atom_site_label_3
_geom_angle
_geom_angle_site_symmetry_1
_geom_angle_site_symmetry_3
_geom_angle_publ_flag
C3A N1A N2A 103.6(3) . . ?
N1A N2A C1A 113.3(3) . . ?
N2A C1A C2A 105.8(3) . . ?
N2A C1A C4A 120.8(3) . . ?
C2A C1A C4A 133.5(3) . . ?
C1A C2A C3A 104.3(3) . . ?
C1A C2A C7A 128.3(3) . . ?
C3A C2A C7A 127.4(3) . . ?
N1A C3A C2A 113.0(3) . . ?
C1A C4A C5A 112.1(3) . . ?
C1A C4A C6A 110.9(3) . . ?
C5A C4A C6A 110.5(3) . . ?
C2A C7A C9A 109.0(3) . . ?
C2A C7A C8A 110.6(3) . . ?
C9A C7A C8A 107.8(3) . . ?
C2A C7A C10A 110.2(3) . . ?
C9A C7A C10A 109.1(3) . . ?
C8A C7A C10A 110.1(3) . . ?
C3B N1B N2B 103.7(3) . . ?
C1B N2B N1B 112.4(3) . . ?
N2B C1B C2B 107.0(3) . . ?
N2B C1B C4B 118.5(3) . . ?
C2B C1B C4B 134.5(3) . . ?
C1B C2B C3B 103.7(3) . . ?
C1B C2B C7B 129.4(3) . . ?
C3B C2B C7B 126.9(3) . . ?
N1B C3B C2B 113.2(3) . . ?
C1B C4B C5B 110.0(3) . . ?
C1B C4B C6B 112.4(3) . . ?
C5B C4B C6B 110.7(3) . . ?
C2B C7B C10B 110.2(3) . . ?
C2B C7B C8B 110.3(3) . . ?
C10B C7B C8B 108.0(3) . . ?
C2B C7B C9B 110.6(3) . . ?
C10B C7B C9B 108.3(3) . . ?
C8B C7B C9B 109.4(3) . . ?

loop_
_geom_bond_atom_site_label_1
_geom_bond_atom_site_label_2
_geom_bond_distance
_geom_bond_site_symmetry_2
_geom_bond_publ_flag
N1A C3A 1.328(4) . ?
N1A N2A 1.350(4) . ?
N2A C1A 1.360(4) . ?
C1A C2A 1.390(5) . ?
C1A C4A 1.498(5) . ?
C2A C3A 1.398(5) . ?
C2A C7A 1.526(4) . ?
C4A C5A 1.522(5) . ?
C4A C6A 1.527(5) . ?
C7A C9A 1.526(5) . ?
C7A C8A 1.530(5) . ?
C7A C10A 1.533(5) . ?
N1B C3B 1.326(4) . ?
N1B N2B 1.364(4) . ?
N2B C1B 1.351(4) . ?
C1B C2B 1.387(4) . ?
C1B C4B 1.500(4) . ?
C2B C3B 1.400(4) . ?
C2B C7B 1.514(5) . ?
C4B C5B 1.513(5) . ?
C4B C6B 1.518(5) . ?
C7B C10B 1.532(5) . ?
C7B C8B 1.537(5) . ?
C7B C9B 1.537(5) . ?

loop_
_geom_hbond_atom_site_label_D
_geom_hbond_atom_site_label_H
_geom_hbond_atom_site_label_A
_geom_hbond_distance_DH
_geom_hbond_distance_HA
_geom_hbond_distance_DA
_geom_hbond_angle_DHA
_geom_hbond_site_symmetry_A
N2A H2A N1B 0.93(4) 1.92(4) 2.831(4) 167(4) .
N2B H2B N1A 0.93(4) 1.99(4) 2.909(4) 171(4) 2

loop_
_cod_related_entry_id
_cod_related_entry_database
_cod_related_entry_code
1 ChemSpider 23979517
